data_7127891
loop_
_publ_author_name
'Wan, Rong'
'Liu, Zhen'
'Ma, Xinyi'
'Li, Huafeng'
'Ma, Pengtao'
'Zhang, Chao'
'Niu, Jingyang'
'Wang, Jingping'

_publ_section_title
;
 Discovery of two Na<sup>+</sup>-centered Silverton-type polyoxometalates
 {NaM<sub>12</sub>O<sub>42</sub>} (M = Mo, W).
;
_journal_issue 17
_journal_name_full 'Chemical communications (Cambridge, England)'
_journal_page_first 2172
_journal_page_last 2175
_journal_paper_doi 10.1039/d0cc07590f
_journal_volume 57
_journal_year 2021
_chemical_formula_moiety '0.5(C48 H144 Na8 O108 Ru8 S24 W24), 3(O)'
_chemical_formula_sum 'C24 H72 Na4 O57 Ru4 S12 W12'
_chemical_formula_weight 4359.97
_space_group_crystal_system cubic
_space_group_IT_number 218
_space_group_name_Hall 'P -4n 2 3'
_space_group_name_H-M_alt 'P -4 3 n'
_atom_sites_solution_hydrogens geom
_atom_sites_solution_primary direct
_audit_creation_date 2017-12-06
_audit_creation_method
;
Olex2 1.2-beta
(compiled 2015.01.26 svn.r3150 for OlexSys, GUI svn.r4998)
;
_audit_update_record
;
2020-03-30 deposited with the CCDC.	2021-01-18 downloaded from the CCDC.
;
_cell_angle_alpha 90
_cell_angle_beta 90
_cell_angle_gamma 90
_cell_formula_units_Z 2
_cell_length_a 17.9539(9)
_cell_length_b 17.9539(9)
_cell_length_c 17.9539(9)
_cell_measurement_reflns_used 6229
_cell_measurement_temperature 296(2)
_cell_measurement_theta_max 27.11
_cell_measurement_theta_min 2.78
_cell_volume 5787.3(5)
_computing_molecular_graphics 'Olex2 (Dolomanov et al., 2009)'
_computing_publication_material 'Olex2 (Dolomanov et al., 2009)'
_computing_structure_refinement 'ShelXL-2014/7 (Sheldrick, 2008)'
_computing_structure_solution 'ShelXS-1997 (Sheldrick, 2008)'
_diffrn_ambient_temperature 296.15
_diffrn_measured_fraction_theta_full 0.998
_diffrn_measured_fraction_theta_max 0.998
_diffrn_measurement_device_type 'Bruker APEX-II CCD'
_diffrn_measurement_method '\f and \w scans'
_diffrn_radiation_monochromator graphite
_diffrn_radiation_type MoK\a
_diffrn_radiation_wavelength 0.71073
_diffrn_reflns_av_R_equivalents 0.0582
_diffrn_reflns_av_unetI/netI 0.0277
_diffrn_reflns_Laue_measured_fraction_full 0.998
_diffrn_reflns_Laue_measured_fraction_max 0.998
_diffrn_reflns_limit_h_max 23
_diffrn_reflns_limit_h_min -13
_diffrn_reflns_limit_k_max 23
_diffrn_reflns_limit_k_min -23
_diffrn_reflns_limit_l_max 22
_diffrn_reflns_limit_l_min -23
_diffrn_reflns_number 34516
_diffrn_reflns_point_group_measured_fraction_full 0.999
_diffrn_reflns_point_group_measured_fraction_max 0.999
_diffrn_reflns_theta_full 25.242
_diffrn_reflns_theta_max 28.281
_diffrn_reflns_theta_min 1.604
_diffrn_standards_number 0
_exptl_absorpt_coefficient_mu 12.675
_exptl_absorpt_correction_T_max 0.7457
_exptl_absorpt_correction_T_min 0.6023
_exptl_absorpt_correction_type multi-scan
_exptl_absorpt_process_details
'SADABS-2008/1 (Bruker,2008) was used for absorption correction. wR2(int) was 0.0938 before and 0.0643 after correction. The Ratio of minimum to maximum transmission is 0.8077. The \l/2 correction factor is 0.0015.'
_exptl_crystal_colour yellow
_exptl_crystal_density_diffrn 2.502
_exptl_crystal_description block
_exptl_crystal_F_000 3944
_exptl_crystal_size_max 0.22
_exptl_crystal_size_mid 0.18
_exptl_crystal_size_min 0.15
_refine_diff_density_max 2.008
_refine_diff_density_min -1.170
_refine_diff_density_rms 0.249
_refine_ls_abs_structure_details
;
 Refined as an inversion twin.
;
_refine_ls_abs_structure_Flack -0.01(2)
_refine_ls_extinction_method none
_refine_ls_goodness_of_fit_ref 1.124
_refine_ls_hydrogen_treatment constr
_refine_ls_matrix_type full
_refine_ls_number_parameters 87
_refine_ls_number_reflns 2398
_refine_ls_number_restraints 0
_refine_ls_restrained_S_all 1.124
_refine_ls_R_factor_all 0.0397
_refine_ls_R_factor_gt 0.0277
_refine_ls_shift/su_max 0.000
_refine_ls_shift/su_mean 0.000
_refine_ls_structure_factor_coef Fsqd
_refine_ls_weighting_details 'w=1/[\s^2^(Fo^2^)+(0.0433P)^2^+2.0371P] where P=(Fo^2^+2Fc^2^)/3'
_refine_ls_weighting_scheme calc
_refine_ls_wR_factor_gt 0.0720
_refine_ls_wR_factor_ref 0.0779
_reflns_Friedel_coverage 0.826
_reflns_Friedel_fraction_full 1.000
_reflns_Friedel_fraction_max 1.000
_reflns_number_gt 2029
_reflns_number_total 2398
_reflns_threshold_expression 'I > 2\s(I)'
_cod_data_source_file d0cc07590f2.cif
_cod_data_source_block njy1
_cod_depositor_comments 'Adding full bibliography for 7127890--7127891.cif.'
_cod_original_cell_volume 5787.3(9)
_cod_database_code 7127891
_shelx_space_group_comment
;
The symmetry employed for this shelxl refinement is uniquely defined
by the following loop, which should always be used as a source of
symmetry information in preference to the above space-group names.
They are only intended as comments.
;
_shelx_estimated_absorpt_t_max 0.252
_shelx_estimated_absorpt_t_min 0.167
_olex2_refinement_description
;
1. Twinned data refinement
 Scales: 1.01(2) -0.01(2)
2. Fixed Uiso
 At 1.5 times of:
  All C(H,H,H) groups
3. Others
 Fixed Sof: Na2(0.25)
4.a Me refined with riding coordinates:
 C1(H1A,H1B,H1C), C2(H2A,H2B,H2C)
;
_shelx_shelxl_version_number 2014/7
_olex2_submission_special_instructions 'No special instructions were received'

loop_
_space_group_symop_operation_xyz
'x, y, z'
'-x, -y, z'
'-x, y, -z'
'x, -y, -z'
'z, x, y'
'z, -x, -y'
'-z, -x, y'
'-z, x, -y'
'y, z, x'
'-y, z, -x'
'y, -z, -x'
'-y, -z, x'
'y+1/2, x+1/2, z+1/2'
'-y+1/2, -x+1/2, z+1/2'
'y+1/2, -x+1/2, -z+1/2'
'-y+1/2, x+1/2, -z+1/2'
'x+1/2, z+1/2, y+1/2'
'-x+1/2, z+1/2, -y+1/2'
'-x+1/2, -z+1/2, y+1/2'
'x+1/2, -z+1/2, -y+1/2'
'z+1/2, y+1/2, x+1/2'
'z+1/2, -y+1/2, -x+1/2'
'-z+1/2, y+1/2, -x+1/2'
'-z+1/2, -y+1/2, x+1/2'

loop_
_atom_site_label
_atom_site_type_symbol
_atom_site_fract_x
_atom_site_fract_y
_atom_site_fract_z
_atom_site_U_iso_or_equiv
_atom_site_adp_type
_atom_site_occupancy
_atom_site_site_symmetry_order
_atom_site_calc_flag
_atom_site_refinement_flags_posn
_atom_site_refinement_flags_adp
_atom_site_refinement_flags_occupancy
_atom_site_disorder_assembly
_atom_site_disorder_group
W1 W -0.08577(2) 0.00242(3) -0.17284(2) 0.01905(13) Uani 1 1 d . . . . .
Ru1 Ru -0.18015(5) -0.18015(5) -0.18015(5) 0.0239(3) Uani 1 3 d S T P . .
S1 S -0.1429(2) -0.2232(2) -0.29125(19) 0.0383(8) Uani 1 1 d . . . . .
Na1 Na 0.0000 0.0000 0.0000 0.021(2) Uani 1 12 d S T P . .
Na2 Na -0.1896(3) 0.1896(3) -0.1896(3) 0.017(2) Uani 0.75 3 d S T P . .
O1 O -0.1224(3) 0.0025(6) -0.0738(3) 0.0209(12) Uani 1 1 d . . . . .
O2 O -0.1338(5) -0.0784(5) -0.2047(5) 0.027(2) Uani 1 1 d . . . . .
O3 O -0.1354(5) 0.0726(5) -0.2129(5) 0.029(2) Uani 1 1 d . . . . .
O4 O 0.0000 0.0000 -0.2384(4) 0.0244(18) Uani 1 2 d S T P . .
O5 O -0.1798(6) -0.2890(6) -0.3228(7) 0.059(3) Uani 1 1 d . . . . .
C1 C -0.1490(12) -0.1538(10) -0.3608(8) 0.072(5) Uani 1 1 d . . . . .
H1A H -0.1256 -0.1090 -0.3434 0.107 Uiso 1 1 calc R . . . .
H1B H -0.1243 -0.1707 -0.4052 0.107 Uiso 1 1 calc R . . . .
H1C H -0.2004 -0.1440 -0.3717 0.107 Uiso 1 1 calc R . . . .
C2 C -0.0459(8) -0.2409(15) -0.2923(10) 0.085(7) Uani 1 1 d . . . . .
H2A H -0.0198 -0.1989 -0.2720 0.127 Uiso 1 1 calc R . . . .
H2B H -0.0354 -0.2843 -0.2629 0.127 Uiso 1 1 calc R . . . .
H2C H -0.0298 -0.2492 -0.3426 0.127 Uiso 1 1 calc R . . . .
O1W O 0.0000 -0.2500 -0.5000 0.111(9) Uiso 1 4 d S T P . .

loop_
_atom_site_aniso_label
_atom_site_aniso_U_11
_atom_site_aniso_U_22
_atom_site_aniso_U_33
_atom_site_aniso_U_23
_atom_site_aniso_U_13
_atom_site_aniso_U_12
W1 0.0197(2) 0.0209(2) 0.01645(18) 0.0002(3) -0.00215(12) -0.0006(2)
Ru1 0.0239(3) 0.0239(3) 0.0239(3) -0.0054(4) -0.0054(4) -0.0054(4)
S1 0.0396(19) 0.0439(19) 0.0312(17) -0.0119(15) -0.0032(14) -0.0062(16)
Na1 0.021(2) 0.021(2) 0.021(2) 0.000 0.000 0.000
Na2 0.017(2) 0.017(2) 0.017(2) 0.0070(19) -0.0070(19) 0.0070(19)
O1 0.020(3) 0.023(3) 0.020(3) -0.002(4) -0.001(2) 0.001(4)
O2 0.027(5) 0.027(5) 0.026(5) 0.000(4) -0.005(4) -0.006(4)
O3 0.033(5) 0.030(5) 0.023(4) 0.004(4) 0.000(4) 0.006(4)
O4 0.022(4) 0.040(5) 0.011(4) 0.000 0.000 -0.001(7)
O5 0.051(6) 0.060(7) 0.064(7) -0.035(6) 0.003(6) -0.013(5)
C1 0.115(17) 0.068(12) 0.032(8) -0.003(8) -0.014(9) -0.009(11)
C2 0.039(9) 0.16(2) 0.053(11) -0.035(12) 0.009(8) 0.001(11)

loop_
_atom_type_symbol
_atom_type_description
_atom_type_scat_dispersion_real
_atom_type_scat_dispersion_imag
_atom_type_scat_source
C C 0.0033 0.0016 'International Tables Vol C Tables 4.2.6.8 and 6.1.1.4'
H H 0.0000 0.0000 'International Tables Vol C Tables 4.2.6.8 and 6.1.1.4'
Na Na 0.0362 0.0249 'International Tables Vol C Tables 4.2.6.8 and 6.1.1.4'
O O 0.0106 0.0060 'International Tables Vol C Tables 4.2.6.8 and 6.1.1.4'
Ru Ru -1.2594 0.8363 'International Tables Vol C Tables 4.2.6.8 and 6.1.1.4'
S S 0.1246 0.1234 'International Tables Vol C Tables 4.2.6.8 and 6.1.1.4'
W W -0.8490 6.8722 'International Tables Vol C Tables 4.2.6.8 and 6.1.1.4'

loop_
_geom_angle_atom_site_label_1
_geom_angle_atom_site_label_2
_geom_angle_atom_site_label_3
_geom_angle
_geom_angle_site_symmetry_1
_geom_angle_site_symmetry_3
_geom_angle_publ_flag
W1 W1 Na1 63.597(5) 2 . ?
O1 W1 W1 110.31(18) . 2 ?
O1 W1 W1 47.7(2) 12 2 ?
O1 W1 W1 44.7(2) 9 2 ?
O1 W1 Na1 47.80(15) 9 . ?
O1 W1 Na1 47.68(16) 12 . ?
O1 W1 Na1 46.71(18) . . ?
O1 W1 O1 81.2(5) . 12 ?
O1 W1 O1 73.1(3) 12 9 ?
O1 W1 O1 82.5(4) . 9 ?
O1 W1 O4 147.7(3) . . ?
O2 W1 W1 117.5(3) . 2 ?
O2 W1 Na1 119.5(3) . . ?
O2 W1 O1 88.6(3) . 9 ?
O2 W1 O1 97.7(4) . . ?
O2 W1 O1 161.7(4) . 12 ?
O2 W1 O4 99.9(3) . . ?
O3 W1 W1 123.0(3) . 2 ?
O3 W1 Na1 128.3(3) . . ?
O3 W1 O1 167.2(4) . 9 ?
O3 W1 O1 95.8(4) . 12 ?
O3 W1 O1 102.4(4) . . ?
O3 W1 O2 102.3(3) . . ?
O3 W1 O4 100.1(3) . . ?
O4 W1 W1 37.41(18) . 2 ?
O4 W1 Na1 101.00(18) . . ?
O4 W1 O1 73.7(3) . 12 ?
O4 W1 O1 71.1(2) . 9 ?
S1 Ru1 S1 93.55(14) . 5 ?
S1 Ru1 S1 93.55(14) 9 5 ?
S1 Ru1 S1 93.55(14) . 9 ?
O2 Ru1 S1 89.7(3) . . ?
O2 Ru1 S1 89.7(3) 9 9 ?
O2 Ru1 S1 91.2(3) . 5 ?
O2 Ru1 S1 91.2(3) 9 . ?
O2 Ru1 S1 91.2(3) 5 9 ?
O2 Ru1 S1 174.1(3) 5 . ?
O2 Ru1 S1 89.7(3) 5 5 ?
O2 Ru1 S1 174.1(3) . 9 ?
O2 Ru1 S1 174.1(3) 9 5 ?
O2 Ru1 O2 85.3(4) . 9 ?
O2 Ru1 O2 85.3(4) 9 5 ?
O2 Ru1 O2 85.3(4) . 5 ?
O5 S1 Ru1 119.0(5) . . ?
O5 S1 C1 105.4(8) . . ?
O5 S1 C2 107.2(9) . . ?
C1 S1 Ru1 111.5(6) . . ?
C1 S1 C2 100.4(11) . . ?
C2 S1 Ru1 111.4(6) . . ?
O1 Na1 O1 178.0(5) 2 4 ?
O1 Na1 O1 62.2(4) 2 8 ?
O1 Na1 O1 62.2(4) 5 4 ?
O1 Na1 O1 62.2(4) 10 4 ?
O1 Na1 O1 116.61(12) 2 6 ?
O1 Na1 O1 65.3(4) 6 4 ?
O1 Na1 O1 62.2(4) 9 8 ?
O1 Na1 O1 65.3(4) 9 . ?
O1 Na1 O1 115.86(12) 9 6 ?
O1 Na1 O1 178.0(5) 3 . ?
O1 Na1 O1 65.3(4) 11 4 ?
O1 Na1 O1 117.9(3) 2 . ?
O1 Na1 O1 178.0(5) 12 10 ?
O1 Na1 O1 115.86(12) 10 . ?
O1 Na1 O1 65.3(4) 3 8 ?
O1 Na1 O1 62.2(4) 6 . ?
O1 Na1 O1 65.3(4) 10 8 ?
O1 Na1 O1 178.0(5) 7 5 ?
O1 Na1 O1 115.86(12) 3 6 ?
O1 Na1 O1 116.61(12) 3 5 ?
O1 Na1 O1 116.61(12) 10 6 ?
O1 Na1 O1 115.86(12) 11 2 ?
O1 Na1 O1 116.61(12) 7 4 ?
O1 Na1 O1 62.2(4) 9 2 ?
O1 Na1 O1 62.2(4) 5 10 ?
O1 Na1 O1 65.3(4) 7 2 ?
O1 Na1 O1 116.61(12) 11 8 ?
O1 Na1 O1 62.2(3) 3 2 ?
O1 Na1 O1 117.9(3) 7 8 ?
O1 Na1 O1 115.86(12) 5 2 ?
O1 Na1 O1 62.2(3) 5 8 ?
O1 Na1 O1 117.9(3) 11 12 ?
O1 Na1 O1 115.86(12) 12 8 ?
O1 Na1 O1 62.2(3) 9 12 ?
O1 Na1 O1 65.3(4) 11 6 ?
O1 Na1 O1 65.3(4) 7 12 ?
O1 Na1 O1 62.2(3) 7 6 ?
O1 Na1 O1 116.61(12) 3 12 ?
O1 Na1 O1 117.9(3) 5 6 ?
O1 Na1 O1 116.61(12) 5 12 ?
O1 Na1 O1 62.2(4) 12 6 ?
O1 Na1 O1 65.3(4) 2 12 ?
O1 Na1 O1 178.0(5) 8 6 ?
O1 Na1 O1 62.2(3) 11 10 ?
O1 Na1 O1 116.61(12) 9 4 ?
O1 Na1 O1 117.9(3) 9 10 ?
O1 Na1 O1 117.9(3) 3 4 ?
O1 Na1 O1 115.86(12) 7 10 ?
O1 Na1 O1 65.3(4) 3 10 ?
O1 Na1 O1 115.86(12) 12 4 ?
O1 Na1 O1 178.0(5) 11 9 ?
O1 Na1 O1 115.86(12) 8 4 ?
O1 Na1 O1 62.2(4) 11 7 ?
O1 Na1 O1 116.61(12) 11 . ?
O1 Na1 O1 116.61(12) 9 7 ?
O1 Na1 O1 115.86(12) 7 . ?
O1 Na1 O1 62.2(4) 11 3 ?
O1 Na1 O1 65.3(4) 5 . ?
O1 Na1 O1 115.86(12) 9 3 ?
O1 Na1 O1 62.2(4) 12 . ?
O1 Na1 O1 62.2(4) 7 3 ?
O1 Na1 O1 116.61(12) 8 . ?
O1 Na1 O1 115.86(12) 11 5 ?
O1 Na1 O1 62.2(3) 4 . ?
O1 Na1 O1 65.3(4) 9 5 ?
O1 Na1 O1 116.61(12) 2 10 ?
O3 Na2 O3 82.1(4) . 12 ?
O3 Na2 O3 82.1(4) . 6 ?
O3 Na2 O3 82.1(4) 12 6 ?
O3 Na2 O5 86.0(3) 12 16_454 ?
O3 Na2 O5 163.9(4) 6 23_454 ?
O3 Na2 O5 86.0(3) . 23_454 ?
O3 Na2 O5 107.1(4) 6 16_454 ?
O3 Na2 O5 107.1(4) . 18_454 ?
O3 Na2 O5 107.1(4) 12 23_454 ?
O3 Na2 O5 163.9(4) 12 18_454 ?
O3 Na2 O5 86.0(3) 6 18_454 ?
O3 Na2 O5 163.9(4) . 16_454 ?
O5 Na2 O5 87.1(4) 18_454 23_454 ?
O5 Na2 O5 87.1(4) 16_454 23_454 ?
O5 Na2 O5 87.1(4) 18_454 16_454 ?
W1 O1 W1 134.4(6) . 6 ?
W1 O1 W1 134.4(5) . 5 ?
W1 O1 W1 87.6(2) 6 5 ?
W1 O1 Na1 93.7(3) 6 . ?
W1 O1 Na1 91.0(3) 5 . ?
W1 O1 Na1 100.8(2) . . ?
W1 O2 Ru1 148.3(5) . . ?
W1 O3 Na2 143.4(6) . . ?
W1 O4 W1 105.2(4) . 2 ?
S1 O5 Na2 122.5(6) . 15_444 ?
S1 C1 H1A 109.5 . . ?
S1 C1 H1B 109.5 . . ?
S1 C1 H1C 109.5 . . ?
H1A C1 H1B 109.5 . . ?
H1A C1 H1C 109.5 . . ?
H1B C1 H1C 109.5 . . ?
S1 C2 H2A 109.5 . . ?
S1 C2 H2B 109.5 . . ?
S1 C2 H2C 109.5 . . ?
H2A C2 H2B 109.5 . . ?
H2A C2 H2C 109.5 . . ?
H2B C2 H2C 109.5 . . ?

loop_
_geom_bond_atom_site_label_1
_geom_bond_atom_site_label_2
_geom_bond_distance
_geom_bond_site_symmetry_2
_geom_bond_publ_flag
W1 W1 3.0809(7) 2 ?
W1 Na1 3.4644(4) . ?
W1 O1 1.896(6) . ?
W1 O1 2.281(9) 9 ?
W1 O1 2.167(9) 12 ?
W1 O2 1.782(9) . ?
W1 O3 1.703(9) . ?
W1 O4 1.939(5) . ?
Ru1 S1 2.242(4) . ?
Ru1 S1 2.242(4) 9 ?
Ru1 S1 2.242(4) 5 ?
Ru1 O2 2.056(10) . ?
Ru1 O2 2.056(10) 5 ?
Ru1 O2 2.056(10) 9 ?
S1 O5 1.469(10) . ?
S1 C1 1.768(16) . ?
S1 C2 1.770(16) . ?
Na1 O1 2.567(6) 10 ?
Na1 O1 2.567(6) 5 ?
Na1 O1 2.567(6) 3 ?
Na1 O1 2.567(6) 6 ?
Na1 O1 2.567(6) 12 ?
Na1 O1 2.567(6) . ?
Na1 O1 2.567(6) 8 ?
Na1 O1 2.567(6) 11 ?
Na1 O1 2.567(6) 4 ?
Na1 O1 2.567(6) 9 ?
Na1 O1 2.567(6) 7 ?
Na1 O1 2.567(6) 2 ?
Na2 O3 2.354(11) . ?
Na2 O3 2.354(11) 12 ?
Na2 O3 2.354(11) 6 ?
Na2 O5 2.385(12) 16_454 ?
Na2 O5 2.385(12) 23_454 ?
Na2 O5 2.385(12) 18_454 ?
O1 W1 2.167(9) 6 ?
O1 W1 2.280(9) 5 ?
O4 W1 1.939(5) 2 ?
O5 Na2 2.385(12) 15_444 ?
C1 H1A 0.9600 . ?
C1 H1B 0.9600 . ?
C1 H1C 0.9600 . ?
C2 H2A 0.9600 . ?
C2 H2B 0.9600 . ?
C2 H2C 0.9600 . ?

loop_
_twin_individual_id
_twin_individual_mass_fraction_refined
1 1.01(2)
2 -0.01(2)
